data_1568691
loop_
_publ_author_name
'Jiang, Ningxin'
'Nakritskaia, Daria D.'
'Xie, Jiaze'
'Ramanathan, Arun'
'Varganov, Sergey A.'
'La Pierre, Henry S.'

_publ_section_title
;
 Tuning symmetry and magnetic blocking of an exchange-coupled lanthanide
 ion in isomeric, tetrametallic complexes:
 [LnCl<sub>6</sub>(TiCp<sub>2</sub>)<sub>3</sub>].
;
_journal_issue 16
_journal_name_full 'Chemical science'
_journal_page_first 4302
_journal_page_last 4307
_journal_paper_doi 10.1039/d2sc06263a
_journal_volume 14
_journal_year 2023
_chemical_formula_moiety 'Cl6 Gd1, 3(C10 H10 Ti)'
_chemical_formula_sum 'C30 H30 Cl6 Gd Ti3'
_chemical_formula_weight 904.19
_chemical_name_systematic C30H30Cl6GdTi3
_chemical_properties_physical Air-sensitive
_space_group_crystal_system hexagonal
_space_group_IT_number 176
_space_group_name_Hall '-P 6c'
_space_group_name_H-M_alt 'P 63/m'
_atom_sites_solution_hydrogens geom
_atom_sites_solution_primary dual
_audit_creation_date 2021-04-23
_audit_creation_method
;
Olex2 1.3
(compiled 2020.11.12 svn.r5f609507 for OlexSys, GUI svn.r6272)
;
_audit_update_record
;
2021-06-10 deposited with the CCDC.	2023-03-23 downloaded from the CCDC.
;
_cell_angle_alpha 90
_cell_angle_beta 90
_cell_angle_gamma 120
_cell_formula_units_Z 2
_cell_length_a 12.8073(11)
_cell_length_b 12.8073(11)
_cell_length_c 11.5663(14)
_cell_measurement_reflns_used 9974
_cell_measurement_temperature 300.0
_cell_measurement_theta_max 28.227
_cell_measurement_theta_min 2.544
_cell_volume 1643.0(3)
_computing_cell_refinement 'SAINT V8.40A (Bruker, 2019)'
_computing_data_reduction 'SAINT V8.40A (Bruker, 2019)'
_computing_molecular_graphics 'Olex2 1.3 (Dolomanov et al., 2009)'
_computing_publication_material 'Olex2 1.3 (Dolomanov et al., 2009)'
_computing_structure_refinement 'SHELXL 2018/3 (Sheldrick, 2015)'
_computing_structure_solution 'SHELXT 2018/2 (Sheldrick, 2018)'
_diffrn_ambient_temperature 300.0
_diffrn_detector 'Bruker APEX2 area detector'
_diffrn_detector_area_resol_mean 7.9
_diffrn_detector_type 'CCD area detector'
_diffrn_measured_fraction_theta_full 0.998
_diffrn_measured_fraction_theta_max 0.997
_diffrn_measurement_device 'three-circle diffractometer'
_diffrn_measurement_device_type 'Bruker SMART APEX2 area detector'
_diffrn_measurement_method '\w and \f scans'
_diffrn_radiation_monochromator 'mirror optics'
_diffrn_radiation_probe x-ray
_diffrn_radiation_type MoK\a
_diffrn_radiation_wavelength 0.71073
_diffrn_reflns_av_R_equivalents 0.0530
_diffrn_reflns_av_unetI/netI 0.0280
_diffrn_reflns_Laue_measured_fraction_full 0.998
_diffrn_reflns_Laue_measured_fraction_max 0.997
_diffrn_reflns_limit_h_max 17
_diffrn_reflns_limit_h_min -17
_diffrn_reflns_limit_k_max 17
_diffrn_reflns_limit_k_min -16
_diffrn_reflns_limit_l_max 15
_diffrn_reflns_limit_l_min -15
_diffrn_reflns_number 11333
_diffrn_reflns_point_group_measured_fraction_full 0.998
_diffrn_reflns_point_group_measured_fraction_max 0.997
_diffrn_reflns_theta_full 25.242
_diffrn_reflns_theta_max 28.267
_diffrn_reflns_theta_min 2.544
_diffrn_source 'microfocus sealed X-ray tube'
_diffrn_source_current 1.0
_diffrn_source_power 0.05
_diffrn_source_type 'Incoatec I\ms'
_diffrn_source_voltage 50.0
_diffrn_standards_number 0
_exptl_absorpt_coefficient_mu 3.203
_exptl_absorpt_correction_T_max 0.7457
_exptl_absorpt_correction_T_min 0.4145
_exptl_absorpt_correction_type multi-scan
_exptl_absorpt_process_details
;
SADABS-2016/2 (Bruker,2016/2) was used for absorption correction.
wR2(int) was 0.1472 before and 0.0874 after correction.
The Ratio of minimum to maximum transmission is 0.5559.
The \l/2 correction factor is Not present.
;
_exptl_crystal_colour 'clear greenish green'
_exptl_crystal_colour_lustre clear
_exptl_crystal_colour_modifier greenish
_exptl_crystal_colour_primary green
_exptl_crystal_density_diffrn 1.828
_exptl_crystal_description needle
_exptl_crystal_F_000 884
_exptl_crystal_preparation 'N.A.,Magnetic properties'
_exptl_crystal_recrystallization_method N.A.
_exptl_crystal_size_max 0.364
_exptl_crystal_size_mid 0.125
_exptl_crystal_size_min 0.028
_refine_diff_density_max 0.809
_refine_diff_density_min -1.051
_refine_diff_density_rms 0.122
_refine_ls_extinction_method none
_refine_ls_goodness_of_fit_ref 1.140
_refine_ls_hydrogen_treatment constr
_refine_ls_matrix_type full
_refine_ls_number_parameters 84
_refine_ls_number_reflns 1421
_refine_ls_number_restraints 42
_refine_ls_restrained_S_all 1.184
_refine_ls_R_factor_all 0.0425
_refine_ls_R_factor_gt 0.0356
_refine_ls_shift/su_max 0.001
_refine_ls_shift/su_mean 0.000
_refine_ls_structure_factor_coef Fsqd
_refine_ls_weighting_details 'w=1/[\s^2^(Fo^2^)+(0.0292P)^2^+4.6429P] where P=(Fo^2^+2Fc^2^)/3'
_refine_ls_weighting_scheme calc
_refine_ls_wR_factor_gt 0.0827
_refine_ls_wR_factor_ref 0.0889
_reflns_Friedel_coverage 0.000
_reflns_number_gt 1287
_reflns_number_total 1421
_reflns_threshold_expression 'I > 2\s(I)'
_cod_data_source_file d2sc06263a2.cif
_cod_data_source_block mo_a951_0m
_cod_depositor_comments 'Adding full bibliography for 1568691--1568696.cif.'
_cod_database_code 1568691
_shelx_shelxl_version_number 2018/3
_shelx_space_group_comment
;
The symmetry employed for this shelxl refinement is uniquely defined
by the following loop, which should always be used as a source of
symmetry information in preference to the above space-group names.
They are only intended as comments.
;
_shelx_estimated_absorpt_t_max 0.916
_shelx_estimated_absorpt_t_min 0.389
_olex2_refinement_description
;
1. Uiso/Uaniso restraints and constraints
Uanis(C1A) \\sim Ueq, Uanis(C2A) \\sim Ueq, Uanis(C3A) \\sim Ueq, Uanis(C4A)
\\sim Ueq, Uanis(C5A) \\sim Ueq, Uanis(C6A) \\sim Ueq: with sigma of 0.005 and
sigma for terminal atoms of 0.01
Uanis(C1A) = Uanis(C1B)
Uanis(C2A) = Uanis(C2B)
Uanis(C3A) = Uanis(C3B)
Uanis(C4A) = Uanis(C4B)
Uanis(C5A) = Uanis(C5B)
Uanis(C6A) = Uanis(C6B)
2. Same fragment restrains
{C1B, C2B, C3B} sigma for 1-2: 0.005, 1-3: 0.01
as in
{C1A, C2A, C3A}
{C4B, C5B, C6B} sigma for 1-2: 0.005, 1-3: 0.01
as in
{C4A, C5A, C6A}
3. Others
 Sof(C2B)=Sof(H2B)=Sof(C3B)=Sof(H3B)=1-FVAR(1)
 Sof(C1B)=Sof(H1B)=0.5*(1-FVAR(2))
 Sof(C1A)=Sof(H1A)=0.5*FVAR(2)
 Sof(C2A)=Sof(H2A)=Sof(C3A)=Sof(H3A)=FVAR(1)
 Sof(C4B)=Sof(H4B)=Sof(C5B)=Sof(H5B)=1-FVAR(2)
 Sof(C6B)=Sof(H6B)=0.5*(1-FVAR(3))
 Sof(C6A)=Sof(H6A)=0.5*FVAR(3)
 Sof(C4A)=Sof(H4A)=Sof(C5A)=Sof(H5A)=FVAR(2)
4.a Ternary CH refined with riding coordinates:
 C1A(H1A), C2A(H2A), C5A(H5A), C6A(H6A), C3B(H3B), C5B(H5B), C6B(H6B)
4.b Aromatic/amide H refined with riding coordinates:
 C3A(H3A), C4A(H4A), C1B(H1B), C2B(H2B), C4B(H4B)
;
_olex2_exptl_crystal_mounting_method N.A.
_olex2_submission_original_sample_id C30H30Cl6GdTI3
_olex2_submission_special_instructions 'No special instructions were received'

loop_
_space_group_symop_operation_xyz
'x, y, z'
'-y, x-y, z'
'-x+y, -x, z'
'-x, -y, z+1/2'
'y, -x+y, z+1/2'
'x-y, x, z+1/2'
'-x, -y, -z'
'y, -x+y, -z'
'x-y, x, -z'
'x, y, -z-1/2'
'-y, x-y, -z-1/2'
'-x+y, -x, -z-1/2'

loop_
_atom_site_label
_atom_site_type_symbol
_atom_site_fract_x
_atom_site_fract_y
_atom_site_fract_z
_atom_site_U_iso_or_equiv
_atom_site_adp_type
_atom_site_occupancy
_atom_site_site_symmetry_order
_atom_site_calc_flag
_atom_site_refinement_flags_posn
_atom_site_refinement_flags_adp
_atom_site_refinement_flags_occupancy
_atom_site_disorder_assembly
_atom_site_disorder_group
Gd1 Gd 0.666667 0.333333 0.250000 0.02939(14) Uani 1 6 d S T P . .
Cl1 Cl 0.71237(9) 0.51674(9) 0.39282(8) 0.0382(2) Uani 1 1 d . . . . .
Ti02 Ti 0.64797(8) 0.62854(8) 0.250000 0.0321(2) Uani 1 2 d S T P . .
C1A C 0.4730(10) 0.6410(10) 0.250000 0.0368(18) Uani 0.538(8) 2 d DS TU P A 1
H1A H 0.470247 0.716148 0.250000 0.044 Uiso 0.538(8) 2 calc R U P A 1
C2A C 0.4673(7) 0.5751(8) 0.1516(6) 0.0422(17) Uani 0.538(8) 1 d D U P A 1
H2A H 0.460315 0.596158 0.071596 0.051 Uiso 0.538(8) 1 calc R U P A 1
C3A C 0.4544(8) 0.4670(8) 0.1887(9) 0.0478(16) Uani 0.538(8) 1 d D U P A 1
H3A H 0.446974 0.404809 0.141521 0.057 Uiso 0.538(8) 1 calc R U P A 1
C4A C 0.7187(6) 0.8309(6) 0.3121(6) 0.0470(16) Uani 0.732(10) 1 d D U P A 1
H4A H 0.671416 0.849442 0.359244 0.056 Uiso 0.732(10) 1 calc R U P A 1
C5A C 0.8028(8) 0.7978(7) 0.3502(7) 0.064(2) Uani 0.732(10) 1 d D U P A 1
H5A H 0.829890 0.799536 0.429806 0.076 Uiso 0.732(10) 1 calc R U P A 1
C6A C 0.8508(10) 0.7778(11) 0.250000 0.062(3) Uani 0.732(10) 2 d DS TU P A 1
H6A H 0.917333 0.760719 0.249999 0.075 Uiso 0.732(10) 2 calc R U P A 1
C1B C 0.4568(11) 0.4452(11) 0.250000 0.0368(18) Uani 0.462(8) 2 d DS T P A 2
H1B H 0.454439 0.371456 0.249999 0.044 Uiso 0.462(8) 2 calc R U P A 2
C2B C 0.4589(9) 0.5100(9) 0.1523(7) 0.0422(17) Uani 0.462(8) 1 d D . P A 2
H2B H 0.456410 0.486130 0.075895 0.051 Uiso 0.462(8) 1 calc R U P A 2
C3B C 0.4654(9) 0.6155(9) 0.1887(10) 0.0478(16) Uani 0.462(8) 1 d D . P A 2
H3B H 0.458421 0.673806 0.139105 0.057 Uiso 0.462(8) 1 calc R U P A 2
C4B C 0.8465(18) 0.7797(16) 0.3088(17) 0.0470(16) Uani 0.268(10) 1 d D . P A 2
H4B H 0.895265 0.762559 0.355385 0.056 Uiso 0.268(10) 1 calc R U P A 2
C5B C 0.7609(19) 0.810(2) 0.3489(11) 0.064(2) Uani 0.268(10) 1 d D . P A 2
H5B H 0.749210 0.826655 0.429063 0.076 Uiso 0.268(10) 1 calc R U P A 2
C6B C 0.715(3) 0.834(3) 0.250000 0.062(3) Uani 0.268(10) 2 d DS T P A 2
H6B H 0.661731 0.869066 0.250001 0.075 Uiso 0.268(10) 2 calc R U P A 2

loop_
_atom_site_aniso_label
_atom_site_aniso_U_11
_atom_site_aniso_U_22
_atom_site_aniso_U_33
_atom_site_aniso_U_23
_atom_site_aniso_U_13
_atom_site_aniso_U_12
Gd1 0.02957(17) 0.02957(17) 0.0290(2) 0.000 0.000 0.01479(9)
Cl1 0.0438(5) 0.0433(5) 0.0357(5) -0.0082(4) -0.0087(4) 0.0278(4)
Ti02 0.0245(4) 0.0269(4) 0.0461(5) 0.000 0.000 0.0139(4)
C1A 0.029(3) 0.037(3) 0.054(4) 0.000 0.000 0.024(3)
C2A 0.032(2) 0.055(4) 0.036(3) -0.005(3) -0.0070(19) 0.019(3)
C3A 0.036(3) 0.044(3) 0.064(4) -0.003(3) 0.000(3) 0.021(2)
C4A 0.052(3) 0.031(2) 0.057(3) -0.006(2) -0.005(3) 0.020(2)
C5A 0.059(4) 0.040(3) 0.086(4) -0.013(3) -0.021(3) 0.021(3)
C6A 0.050(4) 0.055(4) 0.075(5) 0.000 0.000 0.021(3)
C1B 0.029(3) 0.037(3) 0.054(4) 0.000 0.000 0.024(3)
C2B 0.032(2) 0.055(4) 0.036(3) -0.005(3) -0.0070(19) 0.019(3)
C3B 0.036(3) 0.044(3) 0.064(4) -0.003(3) 0.000(3) 0.021(2)
C4B 0.052(3) 0.031(2) 0.057(3) -0.006(2) -0.005(3) 0.020(2)
C5B 0.059(4) 0.040(3) 0.086(4) -0.013(3) -0.021(3) 0.021(3)
C6B 0.050(4) 0.055(4) 0.075(5) 0.000 0.000 0.021(3)

loop_
_atom_type_symbol
_atom_type_description
_atom_type_scat_dispersion_real
_atom_type_scat_dispersion_imag
_atom_type_scat_source
C C 0.0033 0.0016 'International Tables Vol C Tables 4.2.6.8 and 6.1.1.4'
H H 0.0000 0.0000 'International Tables Vol C Tables 4.2.6.8 and 6.1.1.4'
Cl Cl 0.1484 0.1585 'International Tables Vol C Tables 4.2.6.8 and 6.1.1.4'
Gd Gd -0.1653 3.9035 'International Tables Vol C Tables 4.2.6.8 and 6.1.1.4'
Ti Ti 0.2776 0.4457 'International Tables Vol C Tables 4.2.6.8 and 6.1.1.4'

loop_
_geom_angle_atom_site_label_1
_geom_angle_atom_site_label_2
_geom_angle_atom_site_label_3
_geom_angle
_geom_angle_site_symmetry_1
_geom_angle_site_symmetry_3
_geom_angle_publ_flag
Cl1 Gd1 Cl1 75.91(4) 3_665 12_666 ?
Cl1 Gd1 Cl1 75.91(4) 11_656 2_655 ?
Cl1 Gd1 Cl1 133.562(15) 3_665 11_656 ?
Cl1 Gd1 Cl1 86.13(3) 12_666 10_556 ?
Cl1 Gd1 Cl1 133.562(15) 2_655 10_556 ?
Cl1 Gd1 Cl1 86.13(3) 3_665 2_655 ?
Cl1 Gd1 Cl1 133.562(15) 12_666 2_655 ?
Cl1 Gd1 Cl1 133.562(15) 3_665 10_556 ?
Cl1 Gd1 Cl1 86.13(3) 12_666 11_656 ?
Cl1 Gd1 Cl1 86.13(3) 11_656 10_556 ?
Cl1 Gd1 Cl1 86.13(3) 3_665 . ?
Cl1 Gd1 Cl1 75.91(4) . 10_556 ?
Cl1 Gd1 Cl1 133.562(15) 11_656 . ?
Cl1 Gd1 Cl1 86.13(3) 2_655 . ?
Cl1 Gd1 Cl1 133.563(15) 12_666 . ?
Ti02 Cl1 Gd1 95.82(3) . . ?
C1A Ti02 C2A 34.7(2) . . ?
C1A Ti02 C2A 34.7(2) . 10_556 ?
C1A Ti02 C4A 77.4(3) . 10_556 ?
C1A Ti02 C5A 109.3(3) . . ?
C1A Ti02 C5A 109.3(3) . 10_556 ?
C1A Ti02 C6A 131.3(4) . . ?
C1A Ti02 C3B 18.8(3) . 10_556 ?
C1A Ti02 C5B 94.1(5) . 10_556 ?
C2A Ti02 C2A 57.9(4) 10_556 . ?
C2A Ti02 C4A 104.2(3) 10_556 10_556 ?
C2A Ti02 C4A 87.4(3) . 10_556 ?
C2A Ti02 C5A 138.6(3) 10_556 10_556 ?
C2A Ti02 C5A 138.6(3) . . ?
C2A Ti02 C5A 106.2(3) 10_556 . ?
C2A Ti02 C5A 106.2(3) . 10_556 ?
C2A Ti02 C3B 48.0(3) . 10_556 ?
C2A Ti02 C3B 16.6(2) 10_556 10_556 ?
C5A Ti02 C4A 57.8(3) . 10_556 ?
C5A Ti02 C4A 34.4(2) 10_556 10_556 ?
C5A Ti02 C5A 58.2(4) 10_556 . ?
C6A Ti02 C2A 140.3(3) . . ?
C6A Ti02 C2A 140.3(3) . 10_556 ?
C6A Ti02 C4A 56.5(3) . 10_556 ?
C6A Ti02 C5A 34.4(3) . . ?
C6A Ti02 C5A 34.4(3) . 10_556 ?
C6A Ti02 C3B 135.5(4) . 10_556 ?
C3B Ti02 C3B 34.9(6) 10_556 . ?
C5B Ti02 C3B 108.5(5) . . ?
C5B Ti02 C3B 91.3(5) 10_556 . ?
C5B Ti02 C5B 58.8(7) 10_556 . ?
C6B Ti02 C3B 82.5(7) . . ?
C6B Ti02 C5B 34.9(4) . 10_556 ?
C6B Ti02 C5B 34.9(4) . . ?
Ti02 C1A H1A 125.2 . . ?
C2A C1A Ti02 73.7(5) 10_556 . ?
C2A C1A Ti02 73.7(5) . . ?
C2A C1A H1A 125.2 10_556 . ?
C2A C1A H1A 125.2 . . ?
C2A C1A C2A 109.1(9) . 10_556 ?
Ti02 C2A H2A 126.0 . . ?
C1A C2A Ti02 71.5(5) . . ?
C1A C2A H2A 126.0 . . ?
C3A C2A Ti02 75.4(5) . . ?
C3A C2A C1A 107.3(7) . . ?
C3A C2A H2A 126.0 . . ?
Ti02 C3A H3A 121.9 . . ?
C2A C3A Ti02 71.0(5) . . ?
C2A C3A C3A 108.1(5) . 10_556 ?
C2A C3A H3A 125.9 . . ?
C3A C3A Ti02 72.9(2) 10_556 . ?
C3A C3A H3A 125.9 10_556 . ?
Ti02 C4A H4A 120.8 . . ?
C4A C4A Ti02 72.49(17) 10_556 . ?
C4A C4A H4A 125.9 10_556 . ?
C5A C4A Ti02 72.6(4) . . ?
C5A C4A C4A 108.2(5) . 10_556 ?
C5A C4A H4A 125.9 . . ?
Ti02 C5A H5A 127.0 . . ?
C4A C5A Ti02 73.0(4) . . ?
C4A C5A H5A 127.0 . . ?
C6A C5A Ti02 70.8(6) . . ?
C6A C5A C4A 105.6(7) . . ?
C6A C5A H5A 127.0 . . ?
Ti02 C6A H6A 123.6 . . ?
C5A C6A Ti02 74.8(6) . . ?
C5A C6A Ti02 74.8(6) 10_556 . ?
C5A C6A C5A 112.5(11) . 10_556 ?
C5A C6A H6A 123.6 10_556 . ?
C5A C6A H6A 123.6 . . ?
Ti02 C1B H1B 119.6 . . ?
C2B C1B Ti02 73.2(6) 10_556 . ?
C2B C1B Ti02 73.2(6) . . ?
C2B C1B H1B 125.8 . . ?
C2B C1B H1B 125.8 10_556 . ?
Ti02 C2B H2B 120.9 . . ?
C1B C2B Ti02 73.0(6) . . ?
C1B C2B H2B 126.0 . . ?
C3B C2B Ti02 71.9(6) . . ?
C3B C2B C1B 108.0(8) . . ?
C3B C2B H2B 126.0 . . ?
Ti02 C3B H3B 125.8 . . ?
C2B C3B Ti02 74.6(6) . . ?
C2B C3B H3B 125.8 . . ?
C3B C3B Ti02 72.6(3) 10_556 . ?
C3B C3B H3B 125.8 10_556 . ?
Ti02 C4B H4B 122.7 . . ?
C4B C4B Ti02 73.5(5) 10_556 . ?
C4B C4B H4B 125.4 10_556 . ?
C4B C4B C5B 109.2(8) 10_556 . ?
C5B C4B Ti02 70.0(12) . . ?
C5B C4B H4B 125.4 . . ?
Ti02 C5B H5B 126.7 . . ?
C4B C5B Ti02 75.3(12) . . ?
C4B C5B H5B 126.7 . . ?
C6B C5B Ti02 72.4(17) . . ?
C6B C5B C4B 105.5(10) . . ?
C6B C5B H5B 126.7 . . ?
Ti02 C6B H6B 124.8 . . ?
C5B C6B Ti02 72.7(16) 10_556 . ?
C5B C6B Ti02 72.7(16) . . ?
C5B C6B C5B 110.3(16) . 10_556 ?
C5B C6B H6B 124.8 10_556 . ?
C5B C6B H6B 124.8 . . ?

loop_
_geom_bond_atom_site_label_1
_geom_bond_atom_site_label_2
_geom_bond_distance
_geom_bond_site_symmetry_2
_geom_bond_publ_flag
Gd1 Cl1 2.6859(9) 3_665 ?
Gd1 Cl1 2.6859(9) . ?
Gd1 Cl1 2.6859(9) 2_655 ?
Gd1 Cl1 2.6859(9) 12_666 ?
Gd1 Cl1 2.6859(9) 10_556 ?
Gd1 Cl1 2.6859(9) 11_656 ?
Cl1 Ti02 2.5770(12) . ?
Ti02 C1A 2.325(10) . ?
Ti02 C2A 2.353(8) 10_556 ?
Ti02 C2A 2.353(8) . ?
Ti02 C4A 2.388(6) 10_556 ?
Ti02 C5A 2.383(8) 10_556 ?
Ti02 C5A 2.383(8) . ?
Ti02 C6A 2.332(12) . ?
Ti02 C3B 2.368(11) 10_556 ?
Ti02 C3B 2.368(11) . ?
Ti02 C5B 2.33(2) 10_556 ?
Ti02 C5B 2.33(2) . ?
Ti02 C6B 2.33(3) . ?
C1A H1A 0.9800 . ?
C1A C2A 1.397(8) . ?
C1A C2A 1.397(8) 10_556 ?
C2A H2A 0.9800 . ?
C2A C3A 1.379(11) . ?
C3A C3A 1.42(2) 10_556 ?
C3A H3A 0.9300 . ?
C4A C4A 1.437(14) 10_556 ?
C4A H4A 0.9300 . ?
C4A C5A 1.411(10) . ?
C5A H5A 0.9800 . ?
C5A C6A 1.394(11) . ?
C6A H6A 0.9800 . ?
C1B H1B 0.9300 . ?
C1B C2B 1.394(8) . ?
C1B C2B 1.394(8) 10_556 ?
C2B H2B 0.9300 . ?
C2B C3B 1.378(11) . ?
C3B C3B 1.42(2) 10_556 ?
C3B H3B 0.9800 . ?
C4B C4B 1.36(4) 10_556 ?
C4B H4B 0.9300 . ?
C4B C5B 1.410(11) . ?
C5B H5B 0.9800 . ?
C5B C6B 1.395(12) . ?
C6B H6B 0.9800 . ?

loop_
_geom_torsion_atom_site_label_1
_geom_torsion_atom_site_label_2
_geom_torsion_atom_site_label_3
_geom_torsion_atom_site_label_4
_geom_torsion
_geom_torsion_site_symmetry_1
_geom_torsion_site_symmetry_2
_geom_torsion_site_symmetry_3
_geom_torsion_site_symmetry_4
_geom_torsion_publ_flag
Ti02 C1A C2A C3A 67.5(6) . . . . ?
Ti02 C2A C3A C3A 63.9(2) . . . 10_556 ?
Ti02 C4A C5A C6A 63.8(6) . . . . ?
Ti02 C5A C6A C5A 66.0(9) . . . 10_556 ?
Ti02 C1B C2B C3B -63.8(8) . . . . ?
Ti02 C2B C3B C3B -65.5(3) . . . 10_556 ?
Ti02 C4B C5B C6B -67(2) . . . . ?
Ti02 C5B C6B C5B -63(3) . . . 10_556 ?
C1A C2A C3A Ti02 -64.9(7) . . . . ?
C1A C2A C3A C3A -1.1(8) . . . 10_556 ?
C2A C1A C2A Ti02 -65.8(8) 10_556 . . . ?
C2A C1A C2A C3A 1.8(13) 10_556 . . . ?
C4A C4A C5A Ti02 -64.2(2) 10_556 . . . ?
C4A C4A C5A C6A -0.4(7) 10_556 . . . ?
C4A C5A C6A Ti02 -65.3(5) . . . . ?
C4A C5A C6A C5A 0.7(13) . . . 10_556 ?
C1B C2B C3B Ti02 64.5(8) . . . . ?
C1B C2B C3B C3B -0.9(10) . . . 10_556 ?
C2B C1B C2B Ti02 65.3(9) 10_556 . . . ?
C2B C1B C2B C3B 1.5(16) 10_556 . . . ?
C4B C4B C5B Ti02 63.5(6) 10_556 . . . ?
C4B C4B C5B C6B -3(2) 10_556 . . . ?
C4B C5B C6B Ti02 68.7(16) . . . . ?
C4B C5B C6B C5B 5(4) . . . 10_556 ?
